data_4078116
loop_
_publ_author_name
'Burford, Richard J.'
'Piers, Warren E.'
'Parvez, Masood'

_publ_section_title
;
 \b-Elimination-Immune PCcarbeneP Iridium Complexes via Double C--H
 Activation: Ligand--Metal Cooperation in Hydrogen Activation
;
_journal_issue 8
_journal_name_full Organometallics
_journal_page_first 2949
_journal_paper_doi 10.1021/om300127g
_journal_volume 31
_journal_year 2012
_chemical_formula_sum 'C34 H47 Ir P2'
_chemical_formula_weight 709.86
_chemical_name_systematic
;
 ?
;
_space_group_IT_number 2
_symmetry_space_group_name_Hall '-P 1'
_symmetry_space_group_name_H-M 'P -1'
_atom_sites_solution_hydrogens geom
_atom_sites_solution_primary direct
_atom_sites_solution_secondary difmap
_audit_creation_method SHELXL-97
_cell_angle_alpha 97.4904(12)
_cell_angle_beta 92.3654(16)
_cell_angle_gamma 115.5734(14)
_cell_formula_units_Z 2
_cell_length_a 10.1632(4)
_cell_length_b 11.1101(5)
_cell_length_c 15.4725(7)
_cell_measurement_temperature 173(2)
_cell_volume 1553.14(12)
_computing_structure_refinement 'SHELXL-97 (Sheldrick, 1997)'
_diffrn_ambient_temperature 173(2)
_diffrn_measured_fraction_theta_full 0.986
_diffrn_measured_fraction_theta_max 0.986
_diffrn_radiation_monochromator graphite
_diffrn_radiation_source 'fine-focus sealed tube'
_diffrn_radiation_type MoK\a
_diffrn_radiation_wavelength 0.71073
_diffrn_reflns_av_R_equivalents 0.0353
_diffrn_reflns_av_sigmaI/netI 0.0401
_diffrn_reflns_limit_h_max 13
_diffrn_reflns_limit_h_min -13
_diffrn_reflns_limit_k_max 14
_diffrn_reflns_limit_k_min -14
_diffrn_reflns_limit_l_max 20
_diffrn_reflns_limit_l_min -20
_diffrn_reflns_number 13642
_diffrn_reflns_theta_full 27.55
_diffrn_reflns_theta_max 27.55
_diffrn_reflns_theta_min 2.59
_exptl_absorpt_coefficient_mu 4.422
_exptl_absorpt_correction_T_max 0.6189
_exptl_absorpt_correction_T_min 0.4167
_exptl_absorpt_correction_type none
_exptl_crystal_density_diffrn 1.518
_exptl_crystal_density_method 'not measured'
_exptl_crystal_F_000 716
_exptl_crystal_size_max 0.24
_exptl_crystal_size_mid 0.16
_exptl_crystal_size_min 0.12
_refine_diff_density_max 0.958
_refine_diff_density_min -1.719
_refine_diff_density_rms 0.131
_refine_ls_extinction_method none
_refine_ls_goodness_of_fit_ref 1.060
_refine_ls_hydrogen_treatment mixed
_refine_ls_matrix_type full
_refine_ls_number_parameters 345
_refine_ls_number_reflns 7075
_refine_ls_number_restraints 0
_refine_ls_restrained_S_all 1.060
_refine_ls_R_factor_all 0.0370
_refine_ls_R_factor_gt 0.0329
_refine_ls_shift/su_max 0.002
_refine_ls_shift/su_mean 0.000
_refine_ls_structure_factor_coef Fsqd
_refine_ls_weighting_details 'calc w=1/[\s^2^(Fo^2^)+(0.0260P)^2^+6.7053P] where P=(Fo^2^+2Fc^2^)/3'
_refine_ls_weighting_scheme calc
_refine_ls_wR_factor_gt 0.0773
_refine_ls_wR_factor_ref 0.0798
_reflns_number_gt 6572
_reflns_number_total 7075
_reflns_threshold_expression >2sigma(I)
_cod_data_source_file om300127g_si_001.cif
_cod_data_source_block wp1116
_cod_database_code 4078116

loop_
_symmetry_equiv_pos_as_xyz
'x, y, z'
'-x, -y, -z'

loop_
_atom_site_label
_atom_site_type_symbol
_atom_site_fract_x
_atom_site_fract_y
_atom_site_fract_z
_atom_site_U_iso_or_equiv
_atom_site_adp_type
_atom_site_occupancy
_atom_site_symmetry_multiplicity
_atom_site_calc_flag
_atom_site_refinement_flags
Ir1 Ir 0.610052(17) 0.257577(16) 0.740071(10) 0.01950(6) Uani 1 1 d .
P2 P 0.37933(12) 0.15407(11) 0.78292(7) 0.0215(2) Uani 1 1 d .
P3 P 0.80765(12) 0.38859(11) 0.67593(7) 0.0216(2) Uani 1 1 d .
C1 C 0.5486(4) 0.3979(4) 0.7253(3) 0.0206(8) Uani 1 1 d .
C2 C 0.6174(5) 0.4962(4) 0.6651(3) 0.0218(8) Uani 1 1 d .
C3 C 0.7494(5) 0.5061(4) 0.6345(3) 0.0239(9) Uani 1 1 d .
C4 C 0.8149(6) 0.5907(5) 0.5751(3) 0.0331(11) Uani 1 1 d .
H4 H 0.9063 0.5991 0.5571 0.040 Uiso 1 1 calc R
C5 C 0.7496(6) 0.6634(5) 0.5413(3) 0.0351(11) Uani 1 1 d .
H5 H 0.7956 0.7213 0.5005 0.042 Uiso 1 1 calc R
C6 C 0.6168(6) 0.6512(5) 0.5676(3) 0.0322(10) Uani 1 1 d .
H6 H 0.5698 0.6985 0.5431 0.039 Uiso 1 1 calc R
C7 C 0.5510(5) 0.5701(4) 0.6298(3) 0.0264(9) Uani 1 1 d .
H7 H 0.4610 0.5645 0.6485 0.032 Uiso 1 1 calc R
C8 C 0.4428(5) 0.4162(4) 0.7820(3) 0.0231(9) Uani 1 1 d .
C9 C 0.3424(5) 0.2998(4) 0.8124(3) 0.0237(9) Uani 1 1 d .
C10 C 0.2413(5) 0.3084(5) 0.8674(3) 0.0319(10) Uani 1 1 d .
H10 H 0.1701 0.2288 0.8847 0.038 Uiso 1 1 calc R
C11 C 0.2436(6) 0.4336(6) 0.8975(4) 0.0382(12) Uani 1 1 d .
H11 H 0.1753 0.4397 0.9359 0.046 Uiso 1 1 calc R
C12 C 0.3457(5) 0.5479(5) 0.8711(3) 0.0341(11) Uani 1 1 d .
H12 H 0.3492 0.6334 0.8927 0.041 Uiso 1 1 calc R
C13 C 0.4433(5) 0.5402(5) 0.8134(3) 0.0310(10) Uani 1 1 d .
H13 H 0.5115 0.6202 0.7950 0.037 Uiso 1 1 calc R
C14 C 0.8581(5) 0.3107(5) 0.5785(3) 0.0307(10) Uani 1 1 d .
H14 H 0.9332 0.3850 0.5521 0.037 Uiso 1 1 calc R
C15 C 0.7253(6) 0.2323(6) 0.5100(3) 0.0411(13) Uani 1 1 d .
H15A H 0.7528 0.1865 0.4606 0.049 Uiso 1 1 calc R
H15B H 0.6919 0.2951 0.4892 0.049 Uiso 1 1 calc R
H15C H 0.6461 0.1650 0.5363 0.049 Uiso 1 1 calc R
C16 C 0.9273(6) 0.2212(6) 0.6045(4) 0.0407(12) Uani 1 1 d .
H16A H 0.9501 0.1779 0.5518 0.049 Uiso 1 1 calc R
H16B H 0.8584 0.1515 0.6347 0.049 Uiso 1 1 calc R
H16C H 1.0177 0.2766 0.6437 0.049 Uiso 1 1 calc R
C17 C 0.9849(5) 0.4982(5) 0.7435(3) 0.0299(10) Uani 1 1 d .
H17 H 1.0116 0.4387 0.7764 0.036 Uiso 1 1 calc R
C18 C 0.9622(6) 0.5990(5) 0.8115(3) 0.0386(12) Uani 1 1 d .
H18A H 1.0475 0.6428 0.8560 0.046 Uiso 1 1 calc R
H18B H 0.8739 0.5509 0.8397 0.046 Uiso 1 1 calc R
H18C H 0.9509 0.6677 0.7825 0.046 Uiso 1 1 calc R
C19 C 1.1145(6) 0.5725(6) 0.6924(4) 0.0442(13) Uani 1 1 d .
H19A H 1.2041 0.6222 0.7332 0.053 Uiso 1 1 calc R
H19B H 1.0948 0.6360 0.6620 0.053 Uiso 1 1 calc R
H19C H 1.1274 0.5066 0.6493 0.053 Uiso 1 1 calc R
C20 C 0.3340(5) 0.0647(5) 0.8781(3) 0.0277(9) Uani 1 1 d .
H20 H 0.2326 0.0488 0.8907 0.033 Uiso 1 1 calc R
C21 C 0.4407(6) 0.1526(6) 0.9583(3) 0.0360(11) Uani 1 1 d .
H21A H 0.4105 0.1090 1.0099 0.043 Uiso 1 1 calc R
H21B H 0.4404 0.2415 0.9678 0.043 Uiso 1 1 calc R
H21C H 0.5398 0.1639 0.9485 0.043 Uiso 1 1 calc R
C22 C 0.3380(6) -0.0720(5) 0.8592(4) 0.0401(12) Uani 1 1 d .
H22A H 0.3173 -0.1156 0.9114 0.048 Uiso 1 1 calc R
H22B H 0.4354 -0.0584 0.8437 0.048 Uiso 1 1 calc R
H22C H 0.2639 -0.1296 0.8103 0.048 Uiso 1 1 calc R
C23 C 0.2358(5) 0.0403(5) 0.6929(3) 0.0281(9) Uani 1 1 d .
H23 H 0.2529 -0.0417 0.6772 0.034 Uiso 1 1 calc R
C24 C 0.2520(6) 0.1074(6) 0.6117(3) 0.0399(12) Uani 1 1 d .
H24A H 0.1731 0.0477 0.5657 0.048 Uiso 1 1 calc R
H24B H 0.3471 0.1242 0.5908 0.048 Uiso 1 1 calc R
H24C H 0.2463 0.1933 0.6264 0.048 Uiso 1 1 calc R
C25 C 0.0786(6) -0.0087(6) 0.7177(4) 0.0449(14) Uani 1 1 d .
H25A H 0.0093 -0.0668 0.6669 0.054 Uiso 1 1 calc R
H25B H 0.0593 0.0695 0.7359 0.054 Uiso 1 1 calc R
H25C H 0.0668 -0.0601 0.7661 0.054 Uiso 1 1 calc R
C26 C 0.7037(4) 0.1414(4) 0.7935(3) 0.0215(8) Uani 1 1 d .
C27 C 0.7906(5) 0.1813(5) 0.8751(3) 0.0234(9) Uani 1 1 d .
C28 C 0.8371(5) 0.0948(5) 0.9099(3) 0.0266(9) Uani 1 1 d .
H28 H 0.8939 0.1247 0.9655 0.032 Uiso 1 1 calc R
C29 C 0.8028(5) -0.0342(5) 0.8654(3) 0.0290(10) Uani 1 1 d .
C30 C 0.7213(5) -0.0732(5) 0.7847(3) 0.0293(10) Uani 1 1 d .
H30 H 0.6994 -0.1593 0.7520 0.035 Uiso 1 1 calc R
C31 C 0.6698(5) 0.0100(5) 0.7495(3) 0.0263(9) Uani 1 1 d .
C32 C 0.8299(5) 0.3180(5) 0.9286(3) 0.0299(10) Uani 1 1 d .
H32A H 0.8408 0.3130 0.9911 0.036 Uiso 1 1 calc R
H32B H 0.7521 0.3452 0.9168 0.036 Uiso 1 1 calc R
H32C H 0.9226 0.3846 0.9126 0.036 Uiso 1 1 calc R
C33 C 0.8532(7) -0.1272(6) 0.9039(4) 0.0426(13) Uani 1 1 d .
H33A H 0.7958 -0.2200 0.8731 0.051 Uiso 1 1 calc R
H33B H 0.8390 -0.1233 0.9663 0.051 Uiso 1 1 calc R
H33C H 0.9574 -0.0986 0.8973 0.051 Uiso 1 1 calc R
C34 C 0.5731(6) -0.0458(5) 0.6627(3) 0.0375(12) Uani 1 1 d .
H34A H 0.6277 -0.0675 0.6173 0.045 Uiso 1 1 calc R
H34B H 0.5436 0.0219 0.6461 0.045 Uiso 1 1 calc R
H34C H 0.4855 -0.1280 0.6685 0.045 Uiso 1 1 calc R

loop_
_atom_site_aniso_label
_atom_site_aniso_U_11
_atom_site_aniso_U_22
_atom_site_aniso_U_33
_atom_site_aniso_U_23
_atom_site_aniso_U_13
_atom_site_aniso_U_12
Ir1 0.02021(9) 0.01933(8) 0.02105(9) 0.00784(6) 0.00487(6) 0.00917(6)
P2 0.0196(5) 0.0210(5) 0.0232(5) 0.0078(4) 0.0038(4) 0.0069(4)
P3 0.0215(5) 0.0243(5) 0.0217(5) 0.0084(4) 0.0067(4) 0.0109(4)
C1 0.0183(19) 0.0194(19) 0.021(2) 0.0060(15) 0.0020(15) 0.0044(16)
C2 0.026(2) 0.0172(19) 0.023(2) 0.0064(16) 0.0050(16) 0.0084(16)
C3 0.025(2) 0.023(2) 0.024(2) 0.0050(17) 0.0053(17) 0.0096(17)
C4 0.029(2) 0.035(3) 0.035(3) 0.017(2) 0.010(2) 0.010(2)
C5 0.042(3) 0.037(3) 0.030(2) 0.021(2) 0.012(2) 0.015(2)
C6 0.043(3) 0.029(2) 0.028(2) 0.0091(19) -0.002(2) 0.018(2)
C7 0.025(2) 0.024(2) 0.030(2) 0.0049(18) 0.0029(18) 0.0114(18)
C8 0.024(2) 0.022(2) 0.024(2) 0.0045(16) 0.0029(17) 0.0109(17)
C9 0.018(2) 0.025(2) 0.026(2) 0.0055(17) 0.0032(16) 0.0070(17)
C10 0.024(2) 0.036(3) 0.035(3) 0.011(2) 0.0116(19) 0.010(2)
C11 0.037(3) 0.046(3) 0.040(3) 0.007(2) 0.014(2) 0.025(2)
C12 0.030(3) 0.038(3) 0.037(3) 0.000(2) 0.002(2) 0.019(2)
C13 0.028(2) 0.029(2) 0.036(3) 0.004(2) 0.001(2) 0.013(2)
C14 0.030(2) 0.035(3) 0.028(2) 0.006(2) 0.0111(19) 0.015(2)
C15 0.044(3) 0.044(3) 0.029(3) -0.004(2) 0.003(2) 0.016(2)
C16 0.037(3) 0.046(3) 0.047(3) 0.005(3) 0.013(2) 0.026(3)
C17 0.022(2) 0.035(2) 0.029(2) 0.0086(19) -0.0021(18) 0.0081(19)
C18 0.044(3) 0.028(2) 0.034(3) 0.003(2) 0.001(2) 0.007(2)
C19 0.028(3) 0.051(3) 0.043(3) 0.010(3) 0.002(2) 0.006(2)
C20 0.024(2) 0.031(2) 0.028(2) 0.0183(19) 0.0076(18) 0.0080(18)
C21 0.031(3) 0.049(3) 0.026(2) 0.011(2) 0.0059(19) 0.014(2)
C22 0.042(3) 0.033(3) 0.048(3) 0.023(2) 0.008(2) 0.015(2)
C23 0.029(2) 0.025(2) 0.027(2) 0.0056(18) -0.0022(18) 0.0086(18)
C24 0.039(3) 0.046(3) 0.030(3) 0.011(2) -0.004(2) 0.013(2)
C25 0.027(3) 0.045(3) 0.051(3) 0.015(3) -0.005(2) 0.003(2)
C26 0.0165(19) 0.023(2) 0.026(2) 0.0110(17) 0.0035(16) 0.0080(16)
C27 0.021(2) 0.030(2) 0.021(2) 0.0107(17) 0.0093(16) 0.0102(17)
C28 0.026(2) 0.034(2) 0.024(2) 0.0121(18) 0.0051(17) 0.0151(19)
C29 0.027(2) 0.034(2) 0.036(3) 0.015(2) 0.0113(19) 0.019(2)
C30 0.033(3) 0.026(2) 0.031(2) 0.0056(19) 0.0068(19) 0.0148(19)
C31 0.024(2) 0.027(2) 0.030(2) 0.0080(18) 0.0061(18) 0.0119(18)
C32 0.027(2) 0.033(2) 0.023(2) 0.0014(19) 0.0005(18) 0.0087(19)
C33 0.048(3) 0.050(3) 0.050(3) 0.022(3) 0.015(3) 0.035(3)
C34 0.049(3) 0.025(2) 0.036(3) -0.001(2) -0.005(2) 0.016(2)

loop_
_atom_type_symbol
_atom_type_description
_atom_type_scat_dispersion_real
_atom_type_scat_dispersion_imag
_atom_type_scat_source
C C 0.0033 0.0016 'International Tables Vol C Tables 4.2.6.8 and 6.1.1.4'
H H 0.0000 0.0000 'International Tables Vol C Tables 4.2.6.8 and 6.1.1.4'
P P 0.1023 0.0942 'International Tables Vol C Tables 4.2.6.8 and 6.1.1.4'
Ir Ir -1.4442 7.9887 'International Tables Vol C Tables 4.2.6.8 and 6.1.1.4'

loop_
_geom_angle_atom_site_label_1
_geom_angle_atom_site_label_2
_geom_angle_atom_site_label_3
_geom_angle
C1 Ir1 C26 162.83(17)
C1 Ir1 P3 83.22(12)
C26 Ir1 P3 97.39(12)
C1 Ir1 P2 82.11(12)
C26 Ir1 P2 98.76(12)
P3 Ir1 P2 163.66(4)
C9 P2 C20 104.1(2)
C9 P2 C23 106.2(2)
C20 P2 C23 104.8(2)
C9 P2 Ir1 100.42(14)
C20 P2 Ir1 124.96(16)
C23 P2 Ir1 114.31(16)
C3 P3 C14 104.1(2)
C3 P3 C17 104.7(2)
C14 P3 C17 104.5(2)
C3 P3 Ir1 102.67(15)
C14 P3 Ir1 118.81(17)
C17 P3 Ir1 120.11(16)
C8 C1 C2 119.0(4)
C8 C1 Ir1 119.2(3)
C2 C1 Ir1 121.4(3)
C3 C2 C7 117.7(4)
C3 C2 C1 118.0(4)
C7 C2 C1 124.0(4)
C4 C3 C2 120.7(4)
C4 C3 P3 127.1(4)
C2 C3 P3 112.0(3)
C3 C4 C5 121.0(5)
C3 C4 H4 119.5
C5 C4 H4 119.5
C6 C5 C4 119.3(4)
C6 C5 H5 120.3
C4 C5 H5 120.3
C5 C6 C7 120.7(4)
C5 C6 H6 119.7
C7 C6 H6 119.7
C6 C7 C2 120.4(4)
C6 C7 H7 119.8
C2 C7 H7 119.8
C13 C8 C9 118.1(4)
C13 C8 C1 125.2(4)
C9 C8 C1 116.4(4)
C10 C9 C8 120.2(4)
C10 C9 P2 126.7(4)
C8 C9 P2 112.6(3)
C9 C10 C11 120.4(5)
C9 C10 H10 119.8
C11 C10 H10 119.8
C12 C11 C10 119.4(5)
C12 C11 H11 120.3
C10 C11 H11 120.3
C11 C12 C13 121.0(5)
C11 C12 H12 119.5
C13 C12 H12 119.5
C12 C13 C8 120.8(5)
C12 C13 H13 119.6
C8 C13 H13 119.6
C15 C14 C16 111.7(4)
C15 C14 P3 110.8(3)
C16 C14 P3 110.5(4)
C15 C14 H14 107.9
C16 C14 H14 107.9
P3 C14 H14 107.9
C14 C15 H15A 109.5
C14 C15 H15B 109.5
H15A C15 H15B 109.5
C14 C15 H15C 109.5
H15A C15 H15C 109.5
H15B C15 H15C 109.5
C14 C16 H16A 109.5
C14 C16 H16B 109.5
H16A C16 H16B 109.5
C14 C16 H16C 109.5
H16A C16 H16C 109.5
H16B C16 H16C 109.5
C18 C17 C19 110.6(4)
C18 C17 P3 108.7(3)
C19 C17 P3 115.6(3)
C18 C17 H17 107.2
C19 C17 H17 107.2
P3 C17 H17 107.2
C17 C18 H18A 109.5
C17 C18 H18B 109.5
H18A C18 H18B 109.5
C17 C18 H18C 109.5
H18A C18 H18C 109.5
H18B C18 H18C 109.5
C17 C19 H19A 109.5
C17 C19 H19B 109.5
H19A C19 H19B 109.5
C17 C19 H19C 109.5
H19A C19 H19C 109.5
H19B C19 H19C 109.5
C21 C20 C22 110.4(4)
C21 C20 P2 109.7(3)
C22 C20 P2 111.2(3)
C21 C20 H20 108.5
C22 C20 H20 108.5
P2 C20 H20 108.5
C20 C21 H21A 109.5
C20 C21 H21B 109.5
H21A C21 H21B 109.5
C20 C21 H21C 109.5
H21A C21 H21C 109.5
H21B C21 H21C 109.5
C20 C22 H22A 109.5
C20 C22 H22B 109.5
H22A C22 H22B 109.5
C20 C22 H22C 109.5
H22A C22 H22C 109.5
H22B C22 H22C 109.5
C24 C23 C25 110.3(4)
C24 C23 P2 110.5(3)
C25 C23 P2 114.2(4)
C24 C23 H23 107.2
C25 C23 H23 107.2
P2 C23 H23 107.2
C23 C24 H24A 109.5
C23 C24 H24B 109.5
H24A C24 H24B 109.5
C23 C24 H24C 109.5
H24A C24 H24C 109.5
H24B C24 H24C 109.5
C23 C25 H25A 109.5
C23 C25 H25B 109.5
H25A C25 H25B 109.5
C23 C25 H25C 109.5
H25A C25 H25C 109.5
H25B C25 H25C 109.5
C27 C26 C31 115.7(4)
C27 C26 Ir1 124.6(3)
C31 C26 Ir1 119.5(3)
C28 C27 C26 121.5(4)
C28 C27 C32 118.3(4)
C26 C27 C32 120.1(4)
C29 C28 C27 121.9(4)
C29 C28 H28 119.1
C27 C28 H28 119.1
C30 C29 C28 117.2(4)
C30 C29 C33 121.4(5)
C28 C29 C33 121.4(5)
C29 C30 C31 122.0(4)
C29 C30 H30 119.0
C31 C30 H30 119.0
C30 C31 C26 121.6(4)
C30 C31 C34 117.9(4)
C26 C31 C34 120.5(4)
C27 C32 H32A 109.5
C27 C32 H32B 109.5
H32A C32 H32B 109.5
C27 C32 H32C 109.5
H32A C32 H32C 109.5
H32B C32 H32C 109.5
C29 C33 H33A 109.5
C29 C33 H33B 109.5
H33A C33 H33B 109.5
C29 C33 H33C 109.5
H33A C33 H33C 109.5
H33B C33 H33C 109.5
C31 C34 H34A 109.5
C31 C34 H34B 109.5
H34A C34 H34B 109.5
C31 C34 H34C 109.5
H34A C34 H34C 109.5
H34B C34 H34C 109.5

loop_
_geom_bond_atom_site_label_1
_geom_bond_atom_site_label_2
_geom_bond_distance
Ir1 C1 1.947(4)
Ir1 C26 2.128(4)
Ir1 P3 2.2703(11)
Ir1 P2 2.2934(11)
P2 C9 1.821(5)
P2 C20 1.846(4)
P2 C23 1.857(5)
P3 C3 1.822(5)
P3 C14 1.841(5)
P3 C17 1.855(5)
C1 C8 1.480(6)
C1 C2 1.485(6)
C2 C3 1.406(6)
C2 C7 1.412(6)
C3 C4 1.381(6)
C4 C5 1.382(7)
C4 H4 0.9500
C5 C6 1.381(7)
C5 H5 0.9500
C6 C7 1.393(7)
C6 H6 0.9500
C7 H7 0.9500
C8 C13 1.398(6)
C8 C9 1.412(6)
C9 C10 1.388(6)
C10 C11 1.398(7)
C10 H10 0.9500
C11 C12 1.375(8)
C11 H11 0.9500
C12 C13 1.383(7)
C12 H12 0.9500
C13 H13 0.9500
C14 C15 1.526(7)
C14 C16 1.526(7)
C14 H14 1.0000
C15 H15A 0.9800
C15 H15B 0.9800
C15 H15C 0.9800
C16 H16A 0.9800
C16 H16B 0.9800
C16 H16C 0.9800
C17 C18 1.534(7)
C17 C19 1.536(7)
C17 H17 1.0000
C18 H18A 0.9800
C18 H18B 0.9800
C18 H18C 0.9800
C19 H19A 0.9800
C19 H19B 0.9800
C19 H19C 0.9800
C20 C21 1.526(7)
C20 C22 1.527(7)
C20 H20 1.0000
C21 H21A 0.9800
C21 H21B 0.9800
C21 H21C 0.9800
C22 H22A 0.9800
C22 H22B 0.9800
C22 H22C 0.9800
C23 C24 1.521(7)
C23 C25 1.532(7)
C23 H23 1.0000
C24 H24A 0.9800
C24 H24B 0.9800
C24 H24C 0.9800
C25 H25A 0.9800
C25 H25B 0.9800
C25 H25C 0.9800
C26 C27 1.412(6)
C26 C31 1.414(6)
C27 C28 1.394(6)
C27 C32 1.507(6)
C28 C29 1.394(7)
C28 H28 0.9500
C29 C30 1.377(7)
C29 C33 1.508(7)
C30 C31 1.397(6)
C30 H30 0.9500
C31 C34 1.518(7)
C32 H32A 0.9800
C32 H32B 0.9800
C32 H32C 0.9800
C33 H33A 0.9800
C33 H33B 0.9800
C33 H33C 0.9800
C34 H34A 0.9800
C34 H34B 0.9800
C34 H34C 0.9800

loop_
_geom_torsion_atom_site_label_1
_geom_torsion_atom_site_label_2
_geom_torsion_atom_site_label_3
_geom_torsion_atom_site_label_4
_geom_torsion
C1 Ir1 P2 C9 -21.37(19)
C26 Ir1 P2 C9 141.30(19)
P3 Ir1 P2 C9 -47.7(2)
C1 Ir1 P2 C20 -136.9(2)
C26 Ir1 P2 C20 25.7(2)
P3 Ir1 P2 C20 -163.3(2)
C1 Ir1 P2 C23 91.9(2)
C26 Ir1 P2 C23 -105.4(2)
P3 Ir1 P2 C23 65.6(2)
C1 Ir1 P3 C3 -12.49(19)
C26 Ir1 P3 C3 -175.20(19)
P2 Ir1 P3 C3 13.8(2)
C1 Ir1 P3 C14 -126.6(2)
C26 Ir1 P3 C14 70.7(2)
P2 Ir1 P3 C14 -100.3(2)
C1 Ir1 P3 C17 103.0(2)
C26 Ir1 P3 C17 -59.7(2)
P2 Ir1 P3 C17 129.2(2)
C26 Ir1 C1 C8 -64.2(7)
P3 Ir1 C1 C8 -157.3(3)
P2 Ir1 C1 C8 29.9(3)
C26 Ir1 C1 C2 109.1(6)
P3 Ir1 C1 C2 16.0(3)
P2 Ir1 C1 C2 -156.8(3)
C8 C1 C2 C3 159.1(4)
Ir1 C1 C2 C3 -14.3(5)
C8 C1 C2 C7 -27.7(6)
Ir1 C1 C2 C7 158.9(3)
C7 C2 C3 C4 3.2(7)
C1 C2 C3 C4 176.8(4)
C7 C2 C3 P3 -172.7(3)
C1 C2 C3 P3 0.9(5)
C14 P3 C3 C4 -41.7(5)
C17 P3 C3 C4 67.7(5)
Ir1 P3 C3 C4 -166.2(4)
C14 P3 C3 C2 133.8(3)
C17 P3 C3 C2 -116.8(3)
Ir1 P3 C3 C2 9.4(3)
C2 C3 C4 C5 -2.8(8)
P3 C3 C4 C5 172.4(4)
C3 C4 C5 C6 0.1(8)
C4 C5 C6 C7 2.2(8)
C5 C6 C7 C2 -1.7(7)
C3 C2 C7 C6 -1.0(6)
C1 C2 C7 C6 -174.1(4)
C2 C1 C8 C13 -28.5(6)
Ir1 C1 C8 C13 145.0(4)
C2 C1 C8 C9 157.4(4)
Ir1 C1 C8 C9 -29.1(5)
C13 C8 C9 C10 4.2(7)
C1 C8 C9 C10 178.7(4)
C13 C8 C9 P2 -168.7(3)
C1 C8 C9 P2 5.9(5)
C20 P2 C9 C10 -28.3(5)
C23 P2 C9 C10 82.1(5)
Ir1 P2 C9 C10 -158.6(4)
C20 P2 C9 C8 144.0(3)
C23 P2 C9 C8 -105.7(3)
Ir1 P2 C9 C8 13.7(3)
C8 C9 C10 C11 -3.9(7)
P2 C9 C10 C11 167.8(4)
C9 C10 C11 C12 1.0(8)
C10 C11 C12 C13 1.7(8)
C11 C12 C13 C8 -1.4(8)
C9 C8 C13 C12 -1.5(7)
C1 C8 C13 C12 -175.5(4)
C3 P3 C14 C15 -62.5(4)
C17 P3 C14 C15 -172.0(4)
Ir1 P3 C14 C15 50.8(4)
C3 P3 C14 C16 173.2(4)
C17 P3 C14 C16 63.7(4)
Ir1 P3 C14 C16 -73.5(4)
C3 P3 C17 C18 54.2(4)
C14 P3 C17 C18 163.3(3)
Ir1 P3 C17 C18 -60.3(4)
C3 P3 C17 C19 -70.9(4)
C14 P3 C17 C19 38.2(5)
Ir1 P3 C17 C19 174.7(3)
C9 P2 C20 C21 -65.6(4)
C23 P2 C20 C21 -177.0(4)
Ir1 P2 C20 C21 48.2(4)
C9 P2 C20 C22 172.0(3)
C23 P2 C20 C22 60.6(4)
Ir1 P2 C20 C22 -74.2(4)
C9 P2 C23 C24 65.2(4)
C20 P2 C23 C24 175.1(4)
Ir1 P2 C23 C24 -44.6(4)
C9 P2 C23 C25 -59.8(4)
C20 P2 C23 C25 50.1(4)
Ir1 P2 C23 C25 -169.6(3)
C1 Ir1 C26 C27 -5.5(8)
P3 Ir1 C26 C27 85.4(4)
P2 Ir1 C26 C27 -97.2(3)
C1 Ir1 C26 C31 169.3(5)
P3 Ir1 C26 C31 -99.8(3)
P2 Ir1 C26 C31 77.7(3)
C31 C26 C27 C28 -1.1(6)
Ir1 C26 C27 C28 173.9(3)
C31 C26 C27 C32 -178.5(4)
Ir1 C26 C27 C32 -3.5(6)
C26 C27 C28 C29 1.2(7)
C32 C27 C28 C29 178.7(4)
C27 C28 C29 C30 0.5(7)
C27 C28 C29 C33 -179.7(4)
C28 C29 C30 C31 -2.3(7)
C33 C29 C30 C31 177.9(5)
C29 C30 C31 C26 2.5(7)
C29 C30 C31 C34 -176.3(5)
C27 C26 C31 C30 -0.7(6)
Ir1 C26 C31 C30 -176.0(3)
C27 C26 C31 C34 178.0(4)
Ir1 C26 C31 C34 2.7(6)
